data_4509716
loop_
_publ_author_name
'Yang, En-Cui'
'Chan, Ya-Nan'
'Liu, Hui'
'Wang, Zhi-Chao'
'Zhao, Xiao-Jun'

_publ_section_title
;
 Unusual Polymeric ZnII/CdIIComplexes with 2,6-Diaminopurine by
 Synergistic Coordination of Nucleobases and Polycarboxylate Anions:
 Binding Behavior, Self-Assembled Pattern of the Nucleobase, and
 Luminscent Properties
;
_journal_issue 11
_journal_name_full 'Crystal Growth &amp; Design'
_journal_page_first 4933
_journal_paper_doi 10.1021/cg9007119
_journal_volume 9
_journal_year 2009
_chemical_formula_sum 'C17 H15 N6 O8 Zn2'
_chemical_formula_weight 562.09
_chemical_name_systematic
; 
 ? 
;
_space_group_IT_number 15
_symmetry_cell_setting monoclinic
_symmetry_space_group_name_Hall '-C 2yc'
_symmetry_space_group_name_H-M 'C 1 2/c 1'
_atom_sites_solution_hydrogens geom
_atom_sites_solution_primary direct
_atom_sites_solution_secondary difmap
_audit_creation_method SHELXL-97
_cell_angle_alpha 90.00
_cell_angle_beta 91.2290(10)
_cell_angle_gamma 90.00
_cell_formula_units_Z 8
_cell_length_a 19.8378(15)
_cell_length_b 11.0364(8)
_cell_length_c 18.3362(14)
_cell_measurement_reflns_used 6391
_cell_measurement_temperature 296(2)
_cell_measurement_theta_max 27.85
_cell_measurement_theta_min 2.38
_cell_volume 4013.6(5)
_computing_cell_refinement 'Bruker SMART APEX II'
_computing_data_collection 'Bruker SMART APEX II'
_computing_data_reduction 'Bruker SAINT'
_computing_molecular_graphics 'Bruker SHELXTL'
_computing_publication_material 'Bruker SHELXTL'
_computing_structure_refinement 'SHELXL-97 (Sheldrick, 1997)'
_computing_structure_solution 'SHELXS-97 (Sheldrick, 1990)'
_diffrn_ambient_temperature 296(2)
_diffrn_measured_fraction_theta_full 1.000
_diffrn_measured_fraction_theta_max 1.000
_diffrn_measurement_device_type 'APEX II CCD area detector'
_diffrn_measurement_method 'phi and omega scans'
_diffrn_radiation_monochromator graphite
_diffrn_radiation_source 'fine-focus sealed tube'
_diffrn_radiation_type MoK\a
_diffrn_radiation_wavelength 0.71073
_diffrn_reflns_av_R_equivalents 0.0164
_diffrn_reflns_av_sigmaI/netI 0.0184
_diffrn_reflns_limit_h_max 23
_diffrn_reflns_limit_h_min -23
_diffrn_reflns_limit_k_max 13
_diffrn_reflns_limit_k_min -13
_diffrn_reflns_limit_l_max 9
_diffrn_reflns_limit_l_min -21
_diffrn_reflns_number 10037
_diffrn_reflns_theta_full 25.01
_diffrn_reflns_theta_max 25.01
_diffrn_reflns_theta_min 2.05
_exptl_absorpt_coefficient_mu 2.452
_exptl_absorpt_correction_T_max 1.000000
_exptl_absorpt_correction_T_min 0.775078
_exptl_absorpt_correction_type multi-scan
_exptl_absorpt_process_details SADABS
_exptl_crystal_colour PALE-YELLOW
_exptl_crystal_density_diffrn 1.860
_exptl_crystal_density_meas ?
_exptl_crystal_density_method 'not measured'
_exptl_crystal_description STRIP
_exptl_crystal_F_000 2264
_exptl_crystal_size_max 0.25
_exptl_crystal_size_mid 0.24
_exptl_crystal_size_min 0.22
_refine_diff_density_max 0.778
_refine_diff_density_min -0.658
_refine_diff_density_rms 0.080
_refine_ls_extinction_method none
_refine_ls_goodness_of_fit_ref 1.045
_refine_ls_hydrogen_treatment constr
_refine_ls_matrix_type full
_refine_ls_number_parameters 298
_refine_ls_number_reflns 3538
_refine_ls_number_restraints 0
_refine_ls_restrained_S_all 1.045
_refine_ls_R_factor_all 0.0358
_refine_ls_R_factor_gt 0.0313
_refine_ls_shift/su_max 0.001
_refine_ls_shift/su_mean 0.000
_refine_ls_structure_factor_coef Fsqd
_refine_ls_weighting_details 'calc w=1/[\s^2^(Fo^2^)+(0.0358P)^2^+14.5674P] where P=(Fo^2^+2Fc^2^)/3'
_refine_ls_weighting_scheme calc
_refine_ls_wR_factor_gt 0.0777
_refine_ls_wR_factor_ref 0.0805
_reflns_number_gt 3201
_reflns_number_total 3538
_reflns_threshold_expression >2sigma(I)
_cod_data_source_file cg9007119sup1.cif
_cod_data_source_block Complex1
_cod_depositor_comments
;
The following automatic conversions were performed:

'_symmetry_cell_setting' value 'Monoclinic' changed to 'monoclinic'
according to /home/saulius/struct/CIF-dictionaries/cif_core.dic
dictionary named 'cif_core.dic' version 2.4.2 from
2011-04-26.

'_exptl_absorpt_correction_type' value 'MULTI-SCAN'
changed to 'multi-scan' according to
/home/saulius/struct/CIF-dictionaries/cif_core.dic dictionary named
'cif_core.dic' version 2.4.2 from 2011-04-26.

Automatic conversion script
Id: cif_fix_values 1891 2012-01-12 08:04:46Z andrius 

The following automatic conversions were performed:

'_exptl_crystal_density_meas' value 'NONE' was changed to '?' - the
value is perceived as not measured.

Automatic conversion script
Id: cif_fix_values 3008 2015-01-20 13:52:24Z robertas 
;
_cod_original_sg_symbol_H-M C2/c
_cod_database_code 4509716

loop_
_symmetry_equiv_pos_as_xyz
'x, y, z'
'-x, y, -z+1/2'
'x+1/2, y+1/2, z'
'-x+1/2, y+1/2, -z+1/2'
'-x, -y, -z'
'x, -y, z-1/2'
'-x+1/2, -y+1/2, -z'
'x+1/2, -y+1/2, z-1/2'

loop_
_atom_site_label
_atom_site_type_symbol
_atom_site_fract_x
_atom_site_fract_y
_atom_site_fract_z
_atom_site_U_iso_or_equiv
_atom_site_adp_type
_atom_site_occupancy
_atom_site_symmetry_multiplicity
_atom_site_calc_flag
_atom_site_refinement_flags
Zn1 Zn 0.655844(17) 0.93800(3) 0.260476(19) 0.02957(12) Uani 1 1 d .
Zn2 Zn 0.476611(18) 0.90430(3) 0.335763(19) 0.02850(11) Uani 1 1 d .
O1 O 0.53872(11) 0.8635(2) 0.41718(12) 0.0358(5) Uani 1 1 d .
O2 O 0.54478(13) 0.6746(2) 0.37823(14) 0.0451(6) Uani 1 1 d .
O3 O 0.79238(13) 0.7429(3) 0.67991(14) 0.0511(7) Uani 1 1 d .
O4 O 0.77517(13) 0.5495(2) 0.66196(14) 0.0466(6) Uani 1 1 d .
O5 O 0.69862(12) 0.8938(2) 0.16785(13) 0.0414(6) Uani 1 1 d .
O6 O 0.60511(12) 0.8486(3) 0.10342(13) 0.0467(6) Uani 1 1 d .
O7 O 0.56627(10) 0.8636(2) 0.26060(12) 0.0301(5) Uani 1 1 d .
H7" H 0.5701 0.7888 0.2709 0.045 Uiso 1 1 d R
N1 N 0.49093(15) 1.2865(3) 0.11802(17) 0.0423(7) Uani 1 1 d .
N2 N 0.44725(19) 1.1136(3) 0.0724(2) 0.0627(10) Uani 1 1 d .
H2A H 0.4214 1.1574 0.0450 0.075 Uiso 1 1 calc R
H2B H 0.4449 1.0359 0.0701 0.075 Uiso 1 1 calc R
N3 N 0.53051(13) 1.0918(2) 0.16034(14) 0.0300(6) Uani 1 1 d .
N6 N 0.5365(2) 1.4708(3) 0.1630(2) 0.0622(10) Uani 1 1 d .
H6A H 0.5097 1.5115 0.1349 0.075 Uiso 1 1 calc R
H6B H 0.5646 1.5081 0.1916 0.075 Uiso 1 1 calc R
N7 N 0.63086(15) 1.3120(3) 0.25374(17) 0.0419(7) Uani 1 1 d .
H7' H 0.6442 1.3836 0.2657 0.050 Uiso 1 1 calc R
N9 N 0.62480(13) 1.1109(2) 0.24672(15) 0.0328(6) Uani 1 1 d .
C1 C 0.56203(15) 0.7564(3) 0.42145(17) 0.0301(7) Uani 1 1 d .
C2 C 0.49085(17) 1.1660(3) 0.11829(19) 0.0392(8) Uani 1 1 d .
C3 C 0.61290(15) 0.7319(3) 0.48128(17) 0.0299(7) Uani 1 1 d .
C4 C 0.57497(16) 1.1559(3) 0.20215(18) 0.0298(7) Uani 1 1 d .
C5 C 0.57773(17) 1.2814(3) 0.2062(2) 0.0401(8) Uani 1 1 d .
C6 C 0.5346(2) 1.3485(3) 0.1625(2) 0.0459(9) Uani 1 1 d .
C7 C 0.64408(16) 0.8273(3) 0.51834(18) 0.0331(7) Uani 1 1 d .
H7 H 0.6322 0.9068 0.5072 0.040 Uiso 1 1 calc R
C8 C 0.65634(18) 1.2073(3) 0.2766(2) 0.0417(8) Uani 1 1 d .
H8 H 0.6922 1.2011 0.3099 0.050 Uiso 1 1 calc R
C9 C 0.69297(16) 0.8041(3) 0.57193(18) 0.0333(7) Uani 1 1 d .
H9 H 0.7144 0.8682 0.5958 0.040 Uiso 1 1 calc R
C10 C 0.70978(15) 0.6863(3) 0.58979(17) 0.0309(7) Uani 1 1 d .
C11 C 0.76287(16) 0.6600(3) 0.64727(18) 0.0362(8) Uani 1 1 d .
C12 C 0.67801(18) 0.5914(3) 0.55340(19) 0.0401(8) Uani 1 1 d .
H12 H 0.6889 0.5119 0.5655 0.048 Uiso 1 1 calc R
C13 C 0.63033(19) 0.6144(3) 0.49933(19) 0.0394(8) Uani 1 1 d .
H13 H 0.6097 0.5501 0.4748 0.047 Uiso 1 1 calc R
C14 C 0.66748(17) 0.8514(3) 0.11303(17) 0.0328(7) Uani 1 1 d .
C15 C 0.71022(16) 0.7988(3) 0.05415(17) 0.0294(7) Uani 1 1 d .
C16 C 0.68280(16) 0.7174(3) 0.00419(18) 0.0334(7) Uani 1 1 d .
H16 H 0.6377 0.6953 0.0071 0.040 Uiso 1 1 calc R
C17 C 0.72213(17) 0.6689(3) -0.04998(18) 0.0343(7) Uani 1 1 d .
H17 H 0.7034 0.6148 -0.0836 0.041 Uiso 1 1 calc R
O8 O 0.3647(2) 0.5528(3) 0.2105(3) 0.1012(14) Uani 1 1 d .
H8A H 0.3392 0.5808 0.2431 0.152 Uiso 1 1 d R
H8B H 0.3927 0.6017 0.1920 0.152 Uiso 1 1 d R

loop_
_atom_site_aniso_label
_atom_site_aniso_U_11
_atom_site_aniso_U_22
_atom_site_aniso_U_33
_atom_site_aniso_U_23
_atom_site_aniso_U_13
_atom_site_aniso_U_12
Zn1 0.02526(19) 0.0374(2) 0.0259(2) -0.00356(15) -0.00285(14) -0.00101(15)
Zn2 0.0277(2) 0.0329(2) 0.0247(2) 0.00115(15) -0.00512(14) -0.00337(15)
O1 0.0386(13) 0.0375(13) 0.0308(12) -0.0005(10) -0.0092(10) 0.0079(10)
O2 0.0518(15) 0.0367(13) 0.0460(15) -0.0037(11) -0.0197(12) -0.0044(12)
O3 0.0470(15) 0.0588(17) 0.0466(15) 0.0024(13) -0.0206(12) -0.0114(13)
O4 0.0501(15) 0.0458(15) 0.0430(15) -0.0021(12) -0.0186(12) 0.0120(12)
O5 0.0392(13) 0.0536(15) 0.0316(13) -0.0120(11) 0.0054(10) -0.0030(11)
O6 0.0323(13) 0.0680(18) 0.0397(14) -0.0137(13) 0.0005(11) 0.0147(12)
O7 0.0238(11) 0.0336(12) 0.0327(12) 0.0059(9) -0.0044(9) -0.0017(9)
N1 0.0406(16) 0.0381(17) 0.0478(18) 0.0051(14) -0.0056(14) 0.0089(13)
N2 0.068(2) 0.046(2) 0.072(2) 0.0099(18) -0.037(2) 0.0030(17)
N3 0.0283(13) 0.0334(14) 0.0283(14) 0.0051(11) 0.0010(11) 0.0065(11)
N6 0.087(3) 0.0265(16) 0.074(3) 0.0039(16) 0.008(2) 0.0146(17)
N7 0.0369(16) 0.0387(17) 0.0501(18) -0.0179(14) -0.0003(14) -0.0075(13)
N9 0.0308(14) 0.0320(14) 0.0355(15) -0.0069(12) -0.0005(12) -0.0003(11)
C1 0.0265(15) 0.0346(18) 0.0290(16) 0.0030(14) -0.0031(13) -0.0004(13)
C2 0.0342(18) 0.049(2) 0.0341(18) 0.0073(16) -0.0015(15) 0.0093(16)
C3 0.0269(15) 0.0348(17) 0.0278(16) 0.0004(13) -0.0027(13) 0.0016(13)
C4 0.0307(16) 0.0251(15) 0.0343(17) -0.0019(13) 0.0124(13) -0.0007(13)
C5 0.0358(18) 0.041(2) 0.044(2) -0.0021(16) 0.0080(16) 0.0016(15)
C6 0.050(2) 0.038(2) 0.050(2) 0.0047(17) 0.0118(18) 0.0093(17)
C7 0.0371(18) 0.0299(17) 0.0319(17) -0.0009(14) -0.0053(14) 0.0035(14)
C8 0.0391(19) 0.037(2) 0.049(2) -0.0108(16) -0.0002(16) -0.0038(15)
C9 0.0336(17) 0.0336(17) 0.0323(17) -0.0037(14) -0.0053(14) -0.0024(14)
C10 0.0270(16) 0.0393(18) 0.0264(16) -0.0005(14) -0.0029(13) 0.0036(13)
C11 0.0313(17) 0.049(2) 0.0277(17) 0.0007(15) 0.0001(14) 0.0057(16)
C12 0.045(2) 0.0340(18) 0.041(2) -0.0011(15) -0.0118(16) 0.0058(15)
C13 0.048(2) 0.0296(17) 0.0396(19) -0.0033(15) -0.0150(16) 0.0005(15)
C14 0.0375(19) 0.0310(17) 0.0302(17) 0.0009(14) 0.0050(14) 0.0072(14)
C15 0.0322(16) 0.0285(16) 0.0276(16) 0.0004(13) 0.0015(13) 0.0046(13)
C16 0.0287(16) 0.0347(17) 0.0369(18) -0.0015(14) 0.0008(14) 0.0011(13)
C17 0.0368(18) 0.0332(17) 0.0327(17) -0.0057(14) -0.0009(14) 0.0012(14)
O8 0.095(3) 0.057(2) 0.153(4) 0.040(2) 0.028(3) 0.018(2)

loop_
_atom_type_symbol
_atom_type_description
_atom_type_scat_dispersion_real
_atom_type_scat_dispersion_imag
_atom_type_scat_source
C C 0.0033 0.0016 'International Tables Vol C Tables 4.2.6.8 and 6.1.1.4'
H H 0.0000 0.0000 'International Tables Vol C Tables 4.2.6.8 and 6.1.1.4'
N N 0.0061 0.0033 'International Tables Vol C Tables 4.2.6.8 and 6.1.1.4'
O O 0.0106 0.0060 'International Tables Vol C Tables 4.2.6.8 and 6.1.1.4'
Zn Zn 0.2839 1.4301 'International Tables Vol C Tables 4.2.6.8 and 6.1.1.4'

loop_
_geom_angle_atom_site_label_1
_geom_angle_atom_site_label_2
_geom_angle_atom_site_label_3
_geom_angle
_geom_angle_site_symmetry_1
_geom_angle_site_symmetry_3
O4 Zn1 O7 130.49(10) 7_666 .
O4 Zn1 O5 109.60(11) 7_666 .
O7 Zn1 O5 107.70(10) . .
O4 Zn1 N9 103.34(11) 7_666 .
O7 Zn1 N9 97.01(10) . .
O5 Zn1 N9 105.15(11) . .
O4 Zn1 O3 57.42(10) 7_666 7_666
O7 Zn1 O3 91.68(9) . 7_666
O5 Zn1 O3 89.93(10) . 7_666
N9 Zn1 O3 159.27(10) . 7_666
O4 Zn1 C11 29.11(11) 7_666 7_666
O7 Zn1 C11 112.47(10) . 7_666
O5 Zn1 C11 100.85(10) . 7_666
N9 Zn1 C11 132.06(11) . 7_666
O3 Zn1 C11 28.30(10) 7_666 7_666
O4 Zn1 Zn2 167.29(8) 7_666 2_655
O7 Zn1 Zn2 37.46(6) . 2_655
O5 Zn1 Zn2 81.84(7) . 2_655
N9 Zn1 Zn2 78.09(8) . 2_655
O3 Zn1 Zn2 118.83(6) 7_666 2_655
C11 Zn1 Zn2 145.83(8) 7_666 2_655
O1 Zn2 O7 150.28(9) . 2_655
O1 Zn2 N3 104.14(10) . 2_655
O7 Zn2 N3 103.10(10) 2_655 2_655
O1 Zn2 O6 90.46(10) . 2_655
O7 Zn2 O6 94.93(9) 2_655 2_655
N3 Zn2 O6 102.81(11) 2_655 2_655
O1 Zn2 O7 86.03(9) . .
O7 Zn2 O7 75.40(9) 2_655 .
N3 Zn2 O7 105.50(9) 2_655 .
O6 Zn2 O7 151.48(10) 2_655 .
O1 Zn2 Zn1 162.12(7) . 2_655
O7 Zn2 Zn1 36.62(6) 2_655 2_655
N3 Zn2 Zn1 81.10(7) 2_655 2_655
O6 Zn2 Zn1 71.67(7) 2_655 2_655
O7 Zn2 Zn1 109.31(5) . 2_655
C1 O1 Zn2 118.7(2) . .
C11 O3 Zn1 78.8(2) . 7_666
C11 O4 Zn1 102.4(2) . 7_666
C14 O5 Zn1 124.5(2) . .
C14 O6 Zn2 134.4(2) . 2_655
Zn1 O7 Zn2 105.92(10) . 2_655
Zn1 O7 Zn2 128.89(11) . .
Zn2 O7 Zn2 99.50(8) 2_655 .
Zn1 O7 H7" 109.3 . .
Zn2 O7 H7" 116.7 2_655 .
Zn2 O7 H7" 97.0 . .
C2 N1 C6 120.1(3) . .
C2 N2 H2A 120.0 . .
C2 N2 H2B 120.0 . .
H2A N2 H2B 120.0 . .
C4 N3 C2 111.6(3) . .
C4 N3 Zn2 123.0(2) . 2_655
C2 N3 Zn2 125.4(2) . 2_655
C6 N6 H6A 120.0 . .
C6 N6 H6B 120.0 . .
H6A N6 H6B 120.0 . .
C8 N7 C5 105.4(3) . .
C8 N7 H7' 127.3 . .
C5 N7 H7' 127.3 . .
C8 N9 C4 106.4(3) . .
C8 N9 Zn1 123.9(2) . .
C4 N9 Zn1 129.4(2) . .
O2 C1 O1 122.8(3) . .
O2 C1 C3 120.4(3) . .
O1 C1 C3 116.8(3) . .
N2 C2 N1 115.7(3) . .
N2 C2 N3 117.3(3) . .
N1 C2 N3 127.0(3) . .
C13 C3 C7 119.2(3) . .
C13 C3 C1 120.4(3) . .
C7 C3 C1 120.4(3) . .
N3 C4 N9 127.1(3) . .
N3 C4 C5 125.1(3) . .
N9 C4 C5 107.7(3) . .
C6 C5 C4 118.9(4) . .
C6 C5 N7 133.3(4) . .
C4 C5 N7 107.6(3) . .
N6 C6 N1 121.6(4) . .
N6 C6 C5 121.1(4) . .
N1 C6 C5 117.2(3) . .
C9 C7 C3 120.2(3) . .
C9 C7 H7 119.9 . .
C3 C7 H7 119.9 . .
N7 C8 N9 112.9(3) . .
N7 C8 H8 123.5 . .
N9 C8 H8 123.5 . .
C10 C9 C7 120.2(3) . .
C10 C9 H9 119.9 . .
C7 C9 H9 119.9 . .
C9 C10 C12 119.5(3) . .
C9 C10 C11 120.7(3) . .
C12 C10 C11 119.7(3) . .
O3 C11 O4 121.4(3) . .
O3 C11 C10 121.0(3) . .
O4 C11 C10 117.6(3) . .
O3 C11 Zn1 72.91(19) . 7_666
O4 C11 Zn1 48.51(16) . 7_666
C10 C11 Zn1 166.0(3) . 7_666
C13 C12 C10 120.4(3) . .
C13 C12 H12 119.8 . .
C10 C12 H12 119.8 . .
C12 C13 C3 120.6(3) . .
C12 C13 H13 119.7 . .
C3 C13 H13 119.7 . .
O6 C14 O5 126.2(3) . .
O6 C14 C15 117.6(3) . .
O5 C14 C15 116.2(3) . .
C16 C15 C17 119.7(3) . 7_665
C16 C15 C14 120.3(3) . .
C17 C15 C14 120.0(3) 7_665 .
C17 C16 C15 120.4(3) . .
C17 C16 H16 119.8 . .
C15 C16 H16 119.8 . .
C16 C17 C15 120.0(3) . 7_665
C16 C17 H17 120.0 . .
C15 C17 H17 120.0 7_665 .
H8A O8 H8B 117.1 . .

loop_
_geom_bond_atom_site_label_1
_geom_bond_atom_site_label_2
_geom_bond_distance
_geom_bond_site_symmetry_2
Zn1 O4 1.957(2) 7_666
Zn1 O7 1.957(2) .
Zn1 O5 1.976(2) .
Zn1 N9 2.020(3) .
Zn1 O3 2.487(3) 7_666
Zn1 C11 2.552(3) 7_666
Zn1 Zn2 3.1555(5) 2_655
Zn2 O1 1.967(2) .
Zn2 O7 1.996(2) 2_655
Zn2 N3 2.076(3) 2_655
Zn2 O6 2.080(2) 2_655
Zn2 O7 2.317(2) .
Zn2 Zn1 3.1555(5) 2_655
O1 C1 1.270(4) .
O2 C1 1.245(4) .
O3 C11 1.234(4) .
O3 Zn1 2.487(3) 7_666
O4 C11 1.271(4) .
O4 Zn1 1.957(2) 7_666
O5 C14 1.259(4) .
O6 C14 1.246(4) .
O6 Zn2 2.080(2) 2_655
O7 Zn2 1.996(2) 2_655
O7 H7" 0.8500 .
N1 C2 1.330(5) .
N1 C6 1.362(5) .
N2 C2 1.326(5) .
N2 H2A 0.8600 .
N2 H2B 0.8600 .
N3 C4 1.355(4) .
N3 C2 1.363(4) .
N3 Zn2 2.076(3) 2_655
N6 C6 1.351(5) .
N6 H6A 0.8600 .
N6 H6B 0.8600 .
N7 C8 1.326(5) .
N7 C5 1.395(5) .
N7 H7' 0.8600 .
N9 C8 1.345(4) .
N9 C4 1.363(4) .
C1 C3 1.499(4) .
C3 C13 1.381(5) .
C3 C7 1.390(4) .
C4 C5 1.388(5) .
C5 C6 1.375(5) .
C7 C9 1.390(4) .
C7 H7 0.9300 .
C8 H8 0.9300 .
C9 C10 1.380(5) .
C9 H9 0.9300 .
C10 C12 1.386(5) .
C10 C11 1.502(4) .
C11 Zn1 2.552(3) 7_666
C12 C13 1.379(5) .
C12 H12 0.9300 .
C13 H13 0.9300 .
C14 C15 1.503(4) .
C15 C16 1.386(5) .
C15 C17 1.392(5) 7_665
C16 C17 1.384(5) .
C16 H16 0.9300 .
C17 C15 1.392(5) 7_665
C17 H17 0.9300 .
O8 H8A 0.8502 .
O8 H8B 0.8501 .

loop_
_geom_torsion_atom_site_label_1
_geom_torsion_atom_site_label_2
_geom_torsion_atom_site_label_3
_geom_torsion_atom_site_label_4
_geom_torsion
_geom_torsion_site_symmetry_1
_geom_torsion_site_symmetry_4
O7 Zn2 O1 C1 -12.4(4) 2_655 .
N3 Zn2 O1 C1 -168.3(2) 2_655 .
O6 Zn2 O1 C1 88.4(2) 2_655 .
O7 Zn2 O1 C1 -63.3(2) . .
Zn1 Zn2 O1 C1 86.6(3) 2_655 .
O4 Zn1 O5 C14 162.3(3) 7_666 .
O7 Zn1 O5 C14 15.5(3) . .
N9 Zn1 O5 C14 -87.2(3) . .
O3 Zn1 O5 C14 107.2(3) 7_666 .
C11 Zn1 O5 C14 133.5(3) 7_666 .
Zn2 Zn1 O5 C14 -12.0(3) 2_655 .
O4 Zn1 O7 Zn2 174.08(10) 7_666 2_655
O5 Zn1 O7 Zn2 -48.57(13) . 2_655
N9 Zn1 O7 Zn2 59.83(12) . 2_655
O3 Zn1 O7 Zn2 -139.03(11) 7_666 2_655
C11 Zn1 O7 Zn2 -158.80(10) 7_666 2_655
O4 Zn1 O7 Zn2 57.29(18) 7_666 .
O5 Zn1 O7 Zn2 -165.35(13) . .
N9 Zn1 O7 Zn2 -56.95(14) . .
O3 Zn1 O7 Zn2 104.19(13) 7_666 .
C11 Zn1 O7 Zn2 84.42(15) 7_666 .
Zn2 Zn1 O7 Zn2 -116.79(17) 2_655 .
O1 Zn2 O7 Zn1 -57.83(14) . .
O7 Zn2 O7 Zn1 145.58(11) 2_655 .
N3 Zn2 O7 Zn1 45.75(15) 2_655 .
O6 Zn2 O7 Zn1 -141.48(16) 2_655 .
Zn1 Zn2 O7 Zn1 131.56(11) 2_655 .
O1 Zn2 O7 Zn2 -177.33(10) . 2_655
O7 Zn2 O7 Zn2 26.08(12) 2_655 2_655
N3 Zn2 O7 Zn2 -73.75(11) 2_655 2_655
O6 Zn2 O7 Zn2 99.02(18) 2_655 2_655
Zn1 Zn2 O7 Zn2 12.06(9) 2_655 2_655
O4 Zn1 N9 C8 10.8(3) 7_666 .
O7 Zn1 N9 C8 145.4(3) . .
O5 Zn1 N9 C8 -104.1(3) . .
O3 Zn1 N9 C8 31.2(5) 7_666 .
C11 Zn1 N9 C8 16.3(3) 7_666 .
Zn2 Zn1 N9 C8 177.9(3) 2_655 .
O4 Zn1 N9 C4 -176.5(3) 7_666 .
O7 Zn1 N9 C4 -41.9(3) . .
O5 Zn1 N9 C4 68.6(3) . .
O3 Zn1 N9 C4 -156.0(3) 7_666 .
C11 Zn1 N9 C4 -170.9(2) 7_666 .
Zn2 Zn1 N9 C4 -9.4(3) 2_655 .
Zn2 O1 C1 O2 -3.5(4) . .
Zn2 O1 C1 C3 175.8(2) . .
C6 N1 C2 N2 -179.0(4) . .
C6 N1 C2 N3 1.0(6) . .
C4 N3 C2 N2 177.0(3) . .
Zn2 N3 C2 N2 -4.9(5) 2_655 .
C4 N3 C2 N1 -3.0(5) . .
Zn2 N3 C2 N1 175.1(3) 2_655 .
O2 C1 C3 C13 -14.1(5) . .
O1 C1 C3 C13 166.6(3) . .
O2 C1 C3 C7 164.7(3) . .
O1 C1 C3 C7 -14.6(5) . .
C2 N3 C4 N9 -175.3(3) . .
Zn2 N3 C4 N9 6.6(4) 2_655 .
C2 N3 C4 C5 4.0(4) . .
Zn2 N3 C4 C5 -174.1(3) 2_655 .
C8 N9 C4 N3 179.5(3) . .
Zn1 N9 C4 N3 5.8(5) . .
C8 N9 C4 C5 0.1(4) . .
Zn1 N9 C4 C5 -173.6(2) . .
N3 C4 C5 C6 -3.1(5) . .
N9 C4 C5 C6 176.3(3) . .
N3 C4 C5 N7 -178.9(3) . .
N9 C4 C5 N7 0.5(4) . .
C8 N7 C5 C6 -175.9(4) . .
C8 N7 C5 C4 -1.0(4) . .
C2 N1 C6 N6 179.3(4) . .
C2 N1 C6 C5 0.3(5) . .
C4 C5 C6 N6 -178.3(3) . .
N7 C5 C6 N6 -3.9(7) . .
C4 C5 C6 N1 0.7(5) . .
N7 C5 C6 N1 175.1(4) . .
C13 C3 C7 C9 1.1(5) . .
C1 C3 C7 C9 -177.7(3) . .
C5 N7 C8 N9 1.1(4) . .
C4 N9 C8 N7 -0.8(4) . .
Zn1 N9 C8 N7 173.3(2) . .
C3 C7 C9 C10 -1.4(5) . .
C7 C9 C10 C12 0.6(5) . .
C7 C9 C10 C11 179.6(3) . .
Zn1 O3 C11 O4 0.0(3) 7_666 .
Zn1 O3 C11 C10 178.6(3) 7_666 .
Zn1 O4 C11 O3 0.0(4) 7_666 .
Zn1 O4 C11 C10 -178.6(2) 7_666 .
C9 C10 C11 O3 0.3(5) . .
C12 C10 C11 O3 179.2(3) . .
C9 C10 C11 O4 178.9(3) . .
C12 C10 C11 O4 -2.1(5) . .
C9 C10 C11 Zn1 174.6(8) . 7_666
C12 C10 C11 Zn1 -6.4(11) . 7_666
C9 C10 C12 C13 0.5(5) . .
C11 C10 C12 C13 -178.5(3) . .
C10 C12 C13 C3 -0.8(6) . .
C7 C3 C13 C12 0.0(5) . .
C1 C3 C13 C12 178.8(3) . .
Zn2 O6 C14 O5 -0.4(6) 2_655 .
Zn2 O6 C14 C15 179.3(2) 2_655 .
Zn1 O5 C14 O6 12.4(5) . .
Zn1 O5 C14 C15 -167.3(2) . .
O6 C14 C15 C16 -20.3(5) . .
O5 C14 C15 C16 159.4(3) . .
O6 C14 C15 C17 160.2(3) . 7_665
O5 C14 C15 C17 -20.1(4) . 7_665
C17 C15 C16 C17 -0.4(5) 7_665 .
C14 C15 C16 C17 -179.9(3) . .
C15 C16 C17 C15 0.4(5) . 7_665
